data_4022939
loop_
_publ_author_name
'William H. Pearson'
'Jeffrey E. Kropf'
'Allison L. Choy'
'Ill Young Lee'
'Jeff W. Kampf'

_publ_section_title
;
 Approach to the Homoerythrina Alkaloids Using a Tandem
 N-Alkylation/Azomethine Ylide Cycloaddition
;
_journal_name_full 'Journal of Organic Chemistry'
_journal_page_first 4135
_journal_page_last 4148
_journal_paper_doi 10.1021/jo0703799
_journal_volume 72
_journal_year 2007
_chemical_absolute_configuration ad
_chemical_formula_moiety 'C24 H27 N O5 S2'
_chemical_formula_sum 'C24 H27 N O5 S2'
_chemical_formula_weight 473.59
_chemical_name_systematic
;
 ?
;
_space_group_IT_number 4
_symmetry_cell_setting monoclinic
_symmetry_space_group_name_Hall 'P 2yb'
_symmetry_space_group_name_H-M 'P 1 21 1'
_atom_sites_solution_hydrogens geom
_atom_sites_solution_primary direct
_atom_sites_solution_secondary difmap
_audit_creation_method SHELXL-97
_cell_angle_alpha 90.00
_cell_angle_beta 93.074(2)
_cell_angle_gamma 90.00
_cell_formula_units_Z 2
_cell_length_a 11.1809(14)
_cell_length_b 8.2450(10)
_cell_length_c 12.1335(15)
_cell_measurement_reflns_used 5689
_cell_measurement_temperature 150(2)
_cell_measurement_theta_max 28.33
_cell_measurement_theta_min 2.99
_cell_volume 1116.9(2)
_computing_cell_refinement 'Bruker SMART'
_computing_data_collection 'Bruker SMART'
_computing_data_reduction 'Bruker SHELXTL'
_computing_molecular_graphics 'Bruker SHELXTL'
_computing_publication_material 'Bruker SHELXTL'
_computing_structure_refinement 'Bruker SHELXTL'
_computing_structure_solution 'Bruker SHELXTL'
_diffrn_ambient_temperature 150(2)
_diffrn_measured_fraction_theta_full 0.998
_diffrn_measured_fraction_theta_max 0.998
_diffrn_measurement_device_type 'CCD area detector'
_diffrn_measurement_method 'phi and omega scans'
_diffrn_radiation_monochromator graphite
_diffrn_radiation_source 'fine-focus sealed tube'
_diffrn_radiation_type MoK\a
_diffrn_radiation_wavelength 0.71073
_diffrn_reflns_av_R_equivalents 0.0258
_diffrn_reflns_av_sigmaI/netI 0.0324
_diffrn_reflns_limit_h_max 14
_diffrn_reflns_limit_h_min -14
_diffrn_reflns_limit_k_max 10
_diffrn_reflns_limit_k_min -10
_diffrn_reflns_limit_l_max 16
_diffrn_reflns_limit_l_min -16
_diffrn_reflns_number 12083
_diffrn_reflns_theta_full 28.33
_diffrn_reflns_theta_max 28.33
_diffrn_reflns_theta_min 2.99
_exptl_absorpt_coefficient_mu 0.276
_exptl_absorpt_correction_T_max 0.9677
_exptl_absorpt_correction_T_min 0.8978
_exptl_absorpt_correction_type multi-scan
_exptl_absorpt_process_details
;
  Blessing, R. Acta Cryst. (1995) A51 33-38.
  Sheldrick, G.  SADABS (Version 2.10) Bruker/Siemens area
  detector absorption and other corrections, University of
  Gottingen, Germany 2003. 
;
_exptl_crystal_colour colorless
_exptl_crystal_density_diffrn 1.408
_exptl_crystal_density_method 'not measured'
_exptl_crystal_description plate
_exptl_crystal_F_000 500
_exptl_crystal_size_max 0.40
_exptl_crystal_size_mid 0.32
_exptl_crystal_size_min 0.12
_refine_diff_density_max 0.617
_refine_diff_density_min -0.321
_refine_diff_density_rms 0.052
_refine_ls_abs_structure_details 'Flack H D (1983), Acta Cryst. A39, 876-881'
_refine_ls_abs_structure_Flack 0.00(5)
_refine_ls_extinction_method none
_refine_ls_goodness_of_fit_ref 1.041
_refine_ls_hydrogen_treatment constr
_refine_ls_matrix_type full
_refine_ls_number_parameters 291
_refine_ls_number_reflns 5371
_refine_ls_number_restraints 1
_refine_ls_restrained_S_all 1.041
_refine_ls_R_factor_all 0.0426
_refine_ls_R_factor_gt 0.0362
_refine_ls_shift/su_max 0.000
_refine_ls_shift/su_mean 0.000
_refine_ls_structure_factor_coef Fsqd
_refine_ls_weighting_details 'calc w=1/[\s^2^(Fo^2^)+(0.0490P)^2^+0.3593P] where P=(Fo^2^+2Fc^2^)/3'
_refine_ls_weighting_scheme calc
_refine_ls_wR_factor_gt 0.0884
_refine_ls_wR_factor_ref 0.0918
_reflns_number_gt 4881
_reflns_number_total 5371
_reflns_threshold_expression >2sigma(I)
_cod_data_source_file jo0703799si20070224_022836.cif
_cod_data_source_block jk473
_cod_depositor_comments
;
The following automatic conversions were performed:
'_symmetry_cell_setting' value 'Monoclinic' changed to 'monoclinic'
according to '/home/saulius/struct/CIF-dictionaries/cif_core.dic'
dictionary named 'cif_core.dic' version 2.4.1 from 2010-06-29.

Automatic conversion script
Id: cif_fix_enum 1527 2010-12-29 10:47:43Z saulius 
;
_cod_original_sg_symbol_H-M 'P 21'
_cod_database_code 4022939

loop_
_symmetry_equiv_pos_as_xyz
'x, y, z'
'-x, y+1/2, -z'

loop_
_atom_site_label
_atom_site_type_symbol
_atom_site_fract_x
_atom_site_fract_y
_atom_site_fract_z
_atom_site_U_iso_or_equiv
_atom_site_adp_type
_atom_site_occupancy
_atom_site_symmetry_multiplicity
_atom_site_calc_flag
_atom_site_refinement_flags
N1 N 0.16794(15) 0.0690(2) 0.72842(14) 0.0202(3) Uani 1 1 d .
S1 S 0.09551(4) 0.21983(6) 0.77844(4) 0.02166(11) Uani 1 1 d .
S2 S 0.42776(5) -0.16612(7) 0.57446(4) 0.02998(13) Uani 1 1 d .
O1 O 0.69862(14) 0.2562(2) 0.79303(14) 0.0350(4) Uani 1 1 d .
O2 O 0.67910(14) 0.1884(2) 0.97675(13) 0.0333(4) Uani 1 1 d .
O3 O 0.19005(14) 0.29297(18) 0.40787(11) 0.0271(3) Uani 1 1 d .
O4 O -0.02933(13) 0.1902(2) 0.75456(12) 0.0341(4) Uani 1 1 d .
O5 O 0.14806(15) 0.36726(18) 0.74189(13) 0.0294(3) Uani 1 1 d .
C1 C 0.2023(2) -0.1032(3) 0.51601(17) 0.0266(4) Uani 1 1 d .
H1A H 0.1850 -0.2064 0.4842 0.032 Uiso 1 1 calc R
C2 C 0.1543(2) 0.0247(3) 0.46520(18) 0.0261(4) Uani 1 1 d .
H2A H 0.1039 0.0077 0.4007 0.031 Uiso 1 1 calc R
C3 C 0.17541(18) 0.1953(2) 0.50419(15) 0.0225(4) Uani 1 1 d .
H3A H 0.1044 0.2342 0.5434 0.027 Uiso 1 1 calc R
C4 C 0.28656(17) 0.2021(2) 0.58213(14) 0.0201(4) Uani 1 1 d .
H4B H 0.2929 0.3114 0.6156 0.024 Uiso 1 1 calc R
H4C H 0.3583 0.1846 0.5392 0.024 Uiso 1 1 calc R
C5 C 0.28497(17) 0.0753(2) 0.67424(16) 0.0195(4) Uani 1 1 d .
C6 C 0.28281(19) -0.0995(2) 0.62099(16) 0.0224(4) Uani 1 1 d .
C7 C 0.2262(2) -0.2044(3) 0.70879(18) 0.0282(4) Uani 1 1 d .
H7A H 0.1960 -0.3082 0.6771 0.034 Uiso 1 1 calc R
H7B H 0.2842 -0.2274 0.7713 0.034 Uiso 1 1 calc R
C8 C 0.1238(2) -0.0985(3) 0.74481(19) 0.0279(4) Uani 1 1 d .
H8A H 0.0496 -0.1192 0.6987 0.033 Uiso 1 1 calc R
H8B H 0.1078 -0.1181 0.8232 0.033 Uiso 1 1 calc R
C9 C 0.38948(17) 0.1000(2) 0.75920(16) 0.0195(4) Uani 1 1 d .
C10 C 0.49707(18) 0.1687(3) 0.72601(17) 0.0232(4) Uani 1 1 d .
H10A H 0.5072 0.1979 0.6513 0.028 Uiso 1 1 calc R
C11 C 0.58680(18) 0.1918(3) 0.80633(17) 0.0245(4) Uani 1 1 d .
C12 C 0.57468(19) 0.1501(3) 0.91577(17) 0.0253(4) Uani 1 1 d .
C13 C 0.47300(19) 0.0788(3) 0.94924(18) 0.0282(5) Uani 1 1 d .
H13A H 0.4655 0.0467 1.0237 0.034 Uiso 1 1 calc R
C14 C 0.38040(18) 0.0551(3) 0.86931(17) 0.0229(4) Uani 1 1 d .
H14A H 0.3082 0.0065 0.8907 0.027 Uiso 1 1 calc R
C15 C 0.7468(2) 0.2829(4) 0.9023(2) 0.0391(6) Uani 1 1 d .
H15A H 0.7417 0.3995 0.9212 0.047 Uiso 1 1 calc R
H15B H 0.8321 0.2501 0.9084 0.047 Uiso 1 1 calc R
C16 C 0.1933(2) 0.4622(3) 0.4305(2) 0.0333(5) Uani 1 1 d .
H16A H 0.1285 0.4903 0.4783 0.050 Uiso 1 1 calc R
H16B H 0.1833 0.5228 0.3611 0.050 Uiso 1 1 calc R
H16C H 0.2705 0.4903 0.4677 0.050 Uiso 1 1 calc R
C17 C 0.5154(2) -0.2428(3) 0.6937(2) 0.0337(5) Uani 1 1 d .
H17A H 0.6008 -0.2161 0.6853 0.040 Uiso 1 1 calc R
H17B H 0.4898 -0.1868 0.7606 0.040 Uiso 1 1 calc R
C18 C 0.5036(3) -0.4236(3) 0.7097(2) 0.0476(7) Uani 1 1 d .
H18A H 0.4212 -0.4496 0.7270 0.071 Uiso 1 1 calc R
H18B H 0.5587 -0.4587 0.7706 0.071 Uiso 1 1 calc R
H18C H 0.5234 -0.4798 0.6419 0.071 Uiso 1 1 calc R
C19 C 0.11620(16) 0.2148(3) 0.92390(14) 0.0208(4) Uani 1 1 d .
C20 C 0.20361(19) 0.3129(3) 0.97564(17) 0.0271(4) Uani 1 1 d .
H20A H 0.2525 0.3807 0.9336 0.033 Uiso 1 1 calc R
C21 C 0.2178(2) 0.3093(3) 1.09051(19) 0.0334(5) Uani 1 1 d .
H21A H 0.2774 0.3750 1.1271 0.040 Uiso 1 1 calc R
C22 C 0.1467(2) 0.2121(3) 1.15140(17) 0.0342(5) Uani 1 1 d .
H22A H 0.1578 0.2104 1.2296 0.041 Uiso 1 1 calc R
C23 C 0.0584(2) 0.1159(3) 1.09913(19) 0.0322(5) Uani 1 1 d .
H23A H 0.0086 0.0499 1.1417 0.039 Uiso 1 1 calc R
C24 C 0.04308(19) 0.1165(3) 0.98516(18) 0.0262(4) Uani 1 1 d .
H24A H -0.0166 0.0505 0.9490 0.031 Uiso 1 1 calc R

loop_
_atom_site_aniso_label
_atom_site_aniso_U_11
_atom_site_aniso_U_22
_atom_site_aniso_U_33
_atom_site_aniso_U_23
_atom_site_aniso_U_13
_atom_site_aniso_U_12
N1 0.0238(8) 0.0176(8) 0.0195(8) -0.0027(6) 0.0042(6) -0.0020(6)
S1 0.0242(2) 0.0233(2) 0.0174(2) -0.00267(19) 0.00025(16) 0.00325(19)
S2 0.0360(3) 0.0294(3) 0.0247(3) -0.0031(2) 0.0035(2) 0.0111(2)
O1 0.0253(7) 0.0426(11) 0.0365(8) 0.0045(7) -0.0031(6) -0.0049(7)
O2 0.0293(8) 0.0388(10) 0.0307(8) -0.0026(7) -0.0095(6) 0.0013(7)
O3 0.0410(9) 0.0225(7) 0.0171(7) 0.0026(6) -0.0043(6) 0.0019(6)
O4 0.0241(7) 0.0514(11) 0.0262(8) -0.0107(8) -0.0031(6) 0.0064(7)
O5 0.0451(9) 0.0196(8) 0.0240(7) -0.0008(6) 0.0068(6) 0.0050(6)
C1 0.0359(11) 0.0203(10) 0.0235(10) -0.0042(8) -0.0010(8) -0.0029(9)
C2 0.0320(11) 0.0245(11) 0.0212(10) -0.0041(8) -0.0028(8) -0.0027(8)
C3 0.0290(10) 0.0200(10) 0.0182(8) -0.0003(8) -0.0013(7) 0.0024(8)
C4 0.0243(9) 0.0197(10) 0.0163(8) 0.0000(7) 0.0004(7) -0.0013(8)
C5 0.0236(9) 0.0175(9) 0.0176(9) -0.0015(7) 0.0033(7) 0.0006(7)
C6 0.0292(10) 0.0177(9) 0.0202(9) -0.0029(7) 0.0017(8) 0.0023(8)
C7 0.0396(12) 0.0179(10) 0.0270(10) 0.0014(8) 0.0012(8) -0.0022(8)
C8 0.0337(11) 0.0218(10) 0.0286(11) 0.0000(8) 0.0055(9) -0.0078(9)
C9 0.0250(9) 0.0158(9) 0.0177(9) -0.0012(7) 0.0012(7) 0.0032(7)
C10 0.0245(10) 0.0233(10) 0.0217(9) 0.0028(7) 0.0003(7) 0.0010(7)
C11 0.0222(9) 0.0228(11) 0.0285(10) 0.0005(8) 0.0006(7) 0.0021(8)
C12 0.0261(10) 0.0232(10) 0.0255(10) -0.0013(8) -0.0075(8) 0.0063(8)
C13 0.0333(11) 0.0311(12) 0.0198(10) 0.0028(9) -0.0013(8) 0.0033(9)
C14 0.0250(10) 0.0234(10) 0.0203(10) 0.0008(8) 0.0021(7) 0.0024(8)
C15 0.0255(11) 0.0505(15) 0.0409(13) -0.0074(11) -0.0035(9) -0.0003(10)
C16 0.0457(14) 0.0227(11) 0.0305(12) 0.0042(9) -0.0076(10) 0.0037(10)
C17 0.0365(12) 0.0318(13) 0.0324(11) -0.0001(9) -0.0021(9) 0.0087(9)
C18 0.075(2) 0.0271(13) 0.0400(15) 0.0012(11) 0.0003(13) 0.0160(13)
C19 0.0221(9) 0.0227(9) 0.0176(8) -0.0028(8) 0.0015(6) 0.0011(8)
C20 0.0282(10) 0.0274(11) 0.0257(10) -0.0047(9) 0.0010(8) -0.0029(9)
C21 0.0382(12) 0.0320(13) 0.0290(11) -0.0085(10) -0.0080(9) -0.0003(10)
C22 0.0539(14) 0.0295(11) 0.0189(9) -0.0028(10) -0.0011(9) 0.0074(11)
C23 0.0440(13) 0.0277(11) 0.0258(11) 0.0032(9) 0.0086(9) 0.0027(10)
C24 0.0279(10) 0.0246(10) 0.0262(11) -0.0036(8) 0.0028(8) -0.0011(8)

loop_
_atom_type_symbol
_atom_type_description
_atom_type_scat_dispersion_real
_atom_type_scat_dispersion_imag
_atom_type_scat_source
C C 0.0033 0.0016 'International Tables Vol C Tables 4.2.6.8 and 6.1.1.4'
H H 0.0000 0.0000 'International Tables Vol C Tables 4.2.6.8 and 6.1.1.4'
N N 0.0061 0.0033 'International Tables Vol C Tables 4.2.6.8 and 6.1.1.4'
O O 0.0106 0.0060 'International Tables Vol C Tables 4.2.6.8 and 6.1.1.4'
S S 0.1246 0.1234 'International Tables Vol C Tables 4.2.6.8 and 6.1.1.4'

loop_
_geom_angle_atom_site_label_1
_geom_angle_atom_site_label_2
_geom_angle_atom_site_label_3
_geom_angle
C8 N1 C5 113.35(16)
C8 N1 S1 119.20(14)
C5 N1 S1 127.19(13)
O5 S1 O4 119.65(10)
O5 S1 N1 108.32(9)
O4 S1 N1 107.13(10)
O5 S1 C19 107.18(10)
O4 S1 C19 105.79(9)
N1 S1 C19 108.35(9)
C17 S2 C6 107.93(10)
C11 O1 C15 104.58(17)
C12 O2 C15 104.19(16)
C16 O3 C3 113.33(16)
C2 C1 C6 125.62(19)
C1 C2 C3 123.28(19)
O3 C3 C2 107.00(16)
O3 C3 C4 111.12(16)
C2 C3 C4 109.90(17)
C3 C4 C5 112.80(16)
N1 C5 C9 111.28(16)
N1 C5 C4 112.89(16)
C9 C5 C4 111.26(16)
N1 C5 C6 98.83(15)
C9 C5 C6 113.06(16)
C4 C5 C6 108.96(15)
C1 C6 C7 108.79(17)
C1 C6 C5 110.89(16)
C7 C6 C5 103.19(16)
C1 C6 S2 103.30(14)
C7 C6 S2 116.76(15)
C5 C6 S2 113.96(14)
C8 C7 C6 102.73(17)
N1 C8 C7 103.58(17)
C14 C9 C10 119.19(18)
C14 C9 C5 121.18(18)
C10 C9 C5 119.63(17)
C11 C10 C9 117.10(19)
C10 C11 O1 127.15(19)
C10 C11 C12 122.71(19)
O1 C11 C12 110.15(18)
C13 C12 O2 129.3(2)
C13 C12 C11 121.29(19)
O2 C12 C11 109.42(19)
C12 C13 C14 117.0(2)
C13 C14 C9 122.65(19)
O1 C15 O2 108.41(18)
C18 C17 S2 113.51(19)
C20 C19 C24 121.00(18)
C20 C19 S1 119.19(16)
C24 C19 S1 119.78(15)
C19 C20 C21 118.6(2)
C22 C21 C20 120.8(2)
C21 C22 C23 120.3(2)
C24 C23 C22 120.0(2)
C23 C24 C19 119.3(2)

loop_
_geom_bond_atom_site_label_1
_geom_bond_atom_site_label_2
_geom_bond_distance
N1 C8 1.484(3)
N1 C5 1.496(2)
N1 S1 1.6199(17)
S1 O5 1.4309(16)
S1 O4 1.4314(16)
S1 C19 1.7682(19)
S2 C17 1.817(2)
S2 C6 1.829(2)
O1 C11 1.376(3)
O1 C15 1.422(3)
O2 C12 1.385(2)
O2 C15 1.438(3)
O3 C16 1.423(3)
O3 C3 1.436(2)
C1 C2 1.321(3)
C1 C6 1.520(3)
C2 C3 1.498(3)
C3 C4 1.522(3)
C4 C5 1.531(3)
C5 C9 1.530(3)
C5 C6 1.579(3)
C6 C7 1.535(3)
C7 C8 1.522(3)
C9 C14 1.395(3)
C9 C10 1.408(3)
C10 C11 1.374(3)
C11 C12 1.385(3)
C12 C13 1.361(3)
C13 C14 1.394(3)
C17 C18 1.510(4)
C19 C20 1.392(3)
C19 C24 1.394(3)
C20 C21 1.395(3)
C21 C22 1.372(3)
C22 C23 1.393(3)
C23 C24 1.384(3)

loop_
_cod_related_entry_id
_cod_related_entry_database
_cod_related_entry_code
1 ChemSpider 30658580
